data_7130263
loop_
_publ_author_name
'Zhang, Guoqi'

_publ_section_title
;
 Giant N-heterocyclic carbene-containing macrocycles for cobalt-catalysed
 hydroboration of alkynes
;
_journal_name_full 'Chemical Communications'
_journal_paper_doi 10.1039/D2CC02815H
_journal_year 2022
_chemical_formula_sum 'C21 H21 F12 N5 P2'
_chemical_formula_weight 633.37
_chemical_name_common GZ-479
_space_group_crystal_system triclinic
_space_group_IT_number 2
_space_group_name_Hall '-P 1'
_space_group_name_H-M_alt 'P -1'
_atom_sites_solution_hydrogens geom
_audit_creation_method SHELXL-2013
_audit_update_record
;
2022-05-10 deposited with the CCDC.	2022-06-22 downloaded from the CCDC.
;
_cell_angle_alpha 88.2720(10)
_cell_angle_beta 72.8160(10)
_cell_angle_gamma 83.8840(10)
_cell_formula_units_Z 2
_cell_length_a 9.2706(3)
_cell_length_b 9.6225(3)
_cell_length_c 14.6054(5)
_cell_measurement_reflns_used 9938
_cell_measurement_temperature 100(2)
_cell_measurement_theta_max 25.35
_cell_measurement_theta_min 2.34
_cell_volume 1237.65(7)
_computing_cell_refinement 'Bruker SAINT'
_computing_data_collection 'Bruker APEX2'
_computing_data_reduction 'Bruker SAINT'
_computing_molecular_graphics 'Bruker SHELXTL'
_computing_publication_material 'Bruker SHELXTL'
_computing_structure_refinement 'SHELXL-2013 (Sheldrick, 2013)'
_computing_structure_solution 'SHELXS-97 (Sheldrick 2008)'
_diffrn_ambient_temperature 100(2)
_diffrn_measured_fraction_theta_full 1.000
_diffrn_measured_fraction_theta_max 0.999
_diffrn_measurement_device_type 'Bruker APEX-II CCD'
_diffrn_measurement_method '\f and \w scans'
_diffrn_radiation_type MoK\a
_diffrn_radiation_wavelength 0.71073
_diffrn_reflns_av_R_equivalents 0.0260
_diffrn_reflns_av_unetI/netI 0.0173
_diffrn_reflns_Laue_measured_fraction_full 1.000
_diffrn_reflns_Laue_measured_fraction_max 0.999
_diffrn_reflns_limit_h_max 11
_diffrn_reflns_limit_h_min -11
_diffrn_reflns_limit_k_max 11
_diffrn_reflns_limit_k_min -11
_diffrn_reflns_limit_l_max 17
_diffrn_reflns_limit_l_min -17
_diffrn_reflns_number 21658
_diffrn_reflns_point_group_measured_fraction_full 1.000
_diffrn_reflns_point_group_measured_fraction_max 0.999
_diffrn_reflns_theta_full 25.000
_diffrn_reflns_theta_max 25.383
_diffrn_reflns_theta_min 2.129
_exptl_absorpt_coefficient_mu 0.289
_exptl_absorpt_correction_T_max 0.980
_exptl_absorpt_correction_T_min 0.950
_exptl_absorpt_correction_type multi-scan
_exptl_absorpt_process_details SADABS
_exptl_crystal_colour colourless
_exptl_crystal_density_diffrn 1.700
_exptl_crystal_description Plate
_exptl_crystal_F_000 640
_exptl_crystal_size_max 0.200
_exptl_crystal_size_mid 0.100
_exptl_crystal_size_min 0.100
_refine_diff_density_max 0.559
_refine_diff_density_min -0.236
_refine_diff_density_rms 0.066
_refine_ls_extinction_method none
_refine_ls_goodness_of_fit_ref 1.053
_refine_ls_hydrogen_treatment constr
_refine_ls_matrix_type full
_refine_ls_number_parameters 363
_refine_ls_number_reflns 4545
_refine_ls_number_restraints 0
_refine_ls_restrained_S_all 1.053
_refine_ls_R_factor_all 0.0435
_refine_ls_R_factor_gt 0.0376
_refine_ls_shift/su_max 0.014
_refine_ls_shift/su_mean 0.002
_refine_ls_structure_factor_coef Fsqd
_refine_ls_weighting_details 'w=1/[\s^2^(Fo^2^)+(0.0502P)^2^+1.0659P] where P=(Fo^2^+2Fc^2^)/3'
_refine_ls_weighting_scheme calc
_refine_ls_wR_factor_gt 0.0973
_refine_ls_wR_factor_ref 0.1022
_reflns_Friedel_coverage 0.000
_reflns_number_gt 3965
_reflns_number_total 4545
_reflns_threshold_expression 'I > 2\s(I)'
_cod_data_source_file d2cc02815h2.cif
_cod_data_source_block gzhang91
_cod_database_code 7130263
_shelx_space_group_comment
; 
The symmetry employed for this shelxl refinement is uniquely defined 
by the following loop, which should always be used as a source of 
symmetry information in preference to the above space-group names. 
They are only intended as comments. 
;
_shelx_estimated_absorpt_t_min 0.944
_shelx_estimated_absorpt_t_max 0.972
_shelxl_version_number 2013-3

loop_
_space_group_symop_operation_xyz
'x, y, z'
'-x, -y, -z'

loop_
_atom_site_label
_atom_site_type_symbol
_atom_site_fract_x
_atom_site_fract_y
_atom_site_fract_z
_atom_site_U_iso_or_equiv
_atom_site_adp_type
_atom_site_occupancy
_atom_site_site_symmetry_order
_atom_site_calc_flag
_atom_site_refinement_flags_posn
_atom_site_refinement_flags_adp
_atom_site_refinement_flags_occupancy
_atom_site_disorder_assembly
_atom_site_disorder_group
P1 P 2.04710(6) -0.40309(6) 0.16469(4) 0.02764(15) Uani 1 1 d . . . . .
P2 P 1.36207(6) 0.07714(5) 0.29968(4) 0.02242(14) Uani 1 1 d . . . . .
F1 F 1.87400(15) -0.43427(15) 0.18794(10) 0.0401(3) Uani 1 1 d . . . . .
F2 F 2.21958(17) -0.37448(17) 0.13911(15) 0.0625(5) Uani 1 1 d . . . . .
F3 F 1.99528(17) -0.24781(14) 0.20357(11) 0.0460(4) Uani 1 1 d . . . . .
F4 F 2.09810(16) -0.55964(14) 0.12437(10) 0.0442(4) Uani 1 1 d . . . . .
F5 F 2.04473(19) -0.45805(16) 0.26886(11) 0.0493(4) Uani 1 1 d . . . . .
F6 F 2.0438(2) -0.35156(16) 0.06008(10) 0.0593(5) Uani 1 1 d . . . . .
F7 F 1.48962(14) -0.01563(14) 0.33528(9) 0.0354(3) Uani 1 1 d . . . . .
F8 F 1.49200(16) 0.15690(14) 0.22615(10) 0.0441(4) Uani 1 1 d . . . . .
F9 F 1.37874(16) -0.03788(15) 0.22022(10) 0.0439(4) Uani 1 1 d . . . . .
F10 F 1.23250(14) -0.00042(14) 0.37340(11) 0.0406(3) Uani 1 1 d . . . . .
F11 F 1.34805(15) 0.19148(15) 0.37921(10) 0.0396(3) Uani 1 1 d . . . . .
F12 F 1.23576(15) 0.16933(14) 0.26336(9) 0.0388(3) Uani 1 1 d . . . . .
N1 N 0.85300(18) 0.12752(17) 0.30866(11) 0.0207(3) Uani 1 1 d . . . . .
N2 N 0.17312(18) -0.08533(17) 0.82978(11) 0.0214(3) Uani 1 1 d . . . . .
N3 N 0.27241(18) 0.10456(17) 0.87068(11) 0.0215(4) Uani 1 1 d . . . . .
N4 N 0.37458(19) 0.30331(17) 0.89335(11) 0.0221(4) Uani 1 1 d . . . . .
N5 N 0.46003(18) 0.45342(17) 0.78360(12) 0.0217(4) Uani 1 1 d . . . . .
C1 C 0.3503(2) 0.3524(2) 0.58346(15) 0.0278(5) Uani 1 1 d . . . . .
H1A H 0.3132 0.4500 0.5760 0.042 Uiso 1 1 calc R U . . .
H1B H 0.3041 0.3219 0.6493 0.042 Uiso 1 1 calc R U . . .
H1C H 0.3231 0.2936 0.5388 0.042 Uiso 1 1 calc R U . . .
C2 C 0.5209(2) 0.3394(2) 0.56237(14) 0.0212(4) Uani 1 1 d . . . . .
C3 C 0.6117(2) 0.2435(2) 0.49449(13) 0.0211(4) Uani 1 1 d . . . . .
H3 H 0.5647 0.1889 0.4606 0.025 Uiso 1 1 calc R U . . .
C4 C 0.7690(2) 0.22488(19) 0.47448(13) 0.0197(4) Uani 1 1 d . . . . .
C5 C 0.8576(2) 0.1073(2) 0.40842(14) 0.0234(4) Uani 1 1 d . . . . .
H5A H 0.9646 0.0993 0.4091 0.028 Uiso 1 1 calc R U . . .
H5B H 0.8159 0.0184 0.4330 0.028 Uiso 1 1 calc R U . . .
C6 C 0.8131(2) 0.0344(2) 0.25830(14) 0.0215(4) Uani 1 1 d . . . . .
H6 H 0.7801 -0.0538 0.2809 0.026 Uiso 1 1 calc R U . . .
C7 C 0.2131(2) -0.0126(2) 0.90162(14) 0.0229(4) Uani 1 1 d . . . . .
C8 C 0.3116(2) 0.1777(2) 0.93338(14) 0.0231(4) Uani 1 1 d . . . . .
C9 C 0.4321(2) 0.3224(2) 0.79889(14) 0.0225(4) Uani 1 1 d . . . . .
H9 H 0.4497 0.2528 0.7510 0.027 Uiso 1 1 calc R U . . .
C10 C 0.5081(3) 0.5215(2) 0.68860(14) 0.0276(5) Uani 1 1 d . . . . .
H10A H 0.5734 0.5953 0.6913 0.033 Uiso 1 1 calc R U . . .
H10B H 0.4174 0.5665 0.6727 0.033 Uiso 1 1 calc R U . . .
C11 C 0.5939(2) 0.4178(2) 0.61121(13) 0.0214(4) Uani 1 1 d . . . . .
C12 C 1.0110(2) 0.2919(2) 0.50342(17) 0.0325(5) Uani 1 1 d . . . . .
H12A H 1.0608 0.3048 0.4350 0.049 Uiso 1 1 calc R U . . .
H12B H 1.0445 0.1989 0.5232 0.049 Uiso 1 1 calc R U . . .
H12C H 1.0378 0.3632 0.5403 0.049 Uiso 1 1 calc R U . . .
C13 C 0.8413(2) 0.3057(2) 0.52157(14) 0.0219(4) Uani 1 1 d . . . . .
C14 C 0.7509(2) 0.4009(2) 0.58957(14) 0.0229(4) Uani 1 1 d . . . . .
H14 H 0.7982 0.4566 0.6225 0.027 Uiso 1 1 calc R U . . .
C15 C 0.8948(2) 0.2421(2) 0.25148(15) 0.0249(4) Uani 1 1 d . . . . .
H15 H 0.9288 0.3238 0.2697 0.030 Uiso 1 1 calc R U . . .
C16 C 0.1217(2) -0.2166(2) 0.83507(15) 0.0251(4) Uani 1 1 d . . . . .
H16 H 0.1019 -0.2768 0.8891 0.030 Uiso 1 1 calc R U . . .
C17 C 0.1876(2) -0.0628(2) 0.99404(15) 0.0294(5) Uani 1 1 d . . . . .
H17 H 0.1436 -0.1478 1.0130 0.035 Uiso 1 1 calc R U . . .
C18 C 0.2293(3) 0.0169(2) 1.05772(15) 0.0326(5) Uani 1 1 d . . . . .
H18 H 0.2136 -0.0131 1.1222 0.039 Uiso 1 1 calc R U . . .
C19 C 0.2937(2) 0.1404(2) 1.02774(15) 0.0294(5) Uani 1 1 d . . . . .
H19 H 0.3239 0.1963 1.0700 0.035 Uiso 1 1 calc R U . . .
C20 C 0.4206(2) 0.5223(2) 0.87078(15) 0.0263(4) Uani 1 1 d . . . . .
H20 H 0.4299 0.6178 0.8802 0.032 Uiso 1 1 calc R U . . .
C21 C 0.3670(2) 0.4291(2) 0.93956(15) 0.0272(4) Uani 1 1 d . . . . .
H21 H 0.3309 0.4460 1.0066 0.033 Uiso 1 1 calc R U . . .

loop_
_atom_site_aniso_label
_atom_site_aniso_U_11
_atom_site_aniso_U_22
_atom_site_aniso_U_33
_atom_site_aniso_U_23
_atom_site_aniso_U_13
_atom_site_aniso_U_12
P1 0.0266(3) 0.0266(3) 0.0271(3) -0.0017(2) -0.0043(2) -0.0009(2)
P2 0.0238(3) 0.0226(3) 0.0212(3) -0.0006(2) -0.0075(2) -0.0013(2)
F1 0.0295(7) 0.0454(8) 0.0481(8) -0.0004(6) -0.0159(6) -0.0031(6)
F2 0.0302(8) 0.0460(9) 0.1040(15) -0.0109(9) -0.0054(8) -0.0096(7)
F3 0.0472(9) 0.0338(8) 0.0563(9) -0.0162(7) -0.0156(7) 0.0045(6)
F4 0.0426(8) 0.0289(7) 0.0475(9) -0.0054(6) 0.0089(7) -0.0053(6)
F5 0.0641(10) 0.0542(9) 0.0417(8) 0.0045(7) -0.0335(8) -0.0085(8)
F6 0.1052(14) 0.0414(9) 0.0321(8) 0.0106(7) -0.0161(8) -0.0249(9)
F7 0.0271(7) 0.0473(8) 0.0321(7) 0.0057(6) -0.0117(6) 0.0025(6)
F8 0.0400(8) 0.0319(7) 0.0446(8) 0.0057(6) 0.0102(6) -0.0002(6)
F9 0.0447(8) 0.0425(8) 0.0500(9) -0.0223(7) -0.0258(7) 0.0115(6)
F10 0.0269(7) 0.0353(7) 0.0557(9) 0.0137(6) -0.0067(6) -0.0053(6)
F11 0.0317(7) 0.0493(8) 0.0372(7) -0.0194(6) -0.0071(6) -0.0047(6)
F12 0.0407(8) 0.0423(8) 0.0307(7) 0.0010(6) -0.0129(6) 0.0147(6)
N1 0.0200(8) 0.0227(8) 0.0183(8) -0.0011(6) -0.0043(7) -0.0009(6)
N2 0.0212(8) 0.0236(8) 0.0181(8) 0.0000(6) -0.0038(7) -0.0027(7)
N3 0.0202(8) 0.0254(9) 0.0183(8) -0.0020(7) -0.0053(7) 0.0003(7)
N4 0.0230(9) 0.0259(9) 0.0175(8) -0.0031(7) -0.0059(7) -0.0019(7)
N5 0.0213(8) 0.0225(8) 0.0202(8) -0.0037(7) -0.0049(7) -0.0005(7)
C1 0.0211(10) 0.0366(12) 0.0249(11) 0.0031(9) -0.0056(8) -0.0034(9)
C2 0.0212(10) 0.0248(10) 0.0180(9) 0.0047(8) -0.0064(8) -0.0034(8)
C3 0.0253(10) 0.0233(10) 0.0172(9) 0.0020(7) -0.0088(8) -0.0067(8)
C4 0.0232(10) 0.0205(9) 0.0155(9) 0.0032(7) -0.0059(8) -0.0024(8)
C5 0.0269(10) 0.0240(10) 0.0201(10) -0.0002(8) -0.0087(8) -0.0004(8)
C6 0.0210(10) 0.0220(10) 0.0206(10) -0.0009(8) -0.0052(8) -0.0007(8)
C7 0.0205(10) 0.0263(10) 0.0211(10) -0.0024(8) -0.0052(8) -0.0007(8)
C8 0.0217(10) 0.0259(10) 0.0207(10) -0.0019(8) -0.0049(8) -0.0008(8)
C9 0.0234(10) 0.0249(10) 0.0190(10) -0.0037(8) -0.0067(8) 0.0005(8)
C10 0.0346(12) 0.0233(10) 0.0226(10) 0.0006(8) -0.0056(9) -0.0014(9)
C11 0.0261(10) 0.0194(9) 0.0174(9) 0.0032(7) -0.0045(8) -0.0028(8)
C12 0.0224(11) 0.0343(12) 0.0428(13) -0.0054(10) -0.0125(10) -0.0027(9)
C13 0.0216(10) 0.0227(10) 0.0230(10) 0.0043(8) -0.0086(8) -0.0041(8)
C14 0.0284(11) 0.0218(10) 0.0227(10) 0.0017(8) -0.0128(8) -0.0065(8)
C15 0.0254(10) 0.0237(10) 0.0251(10) 0.0017(8) -0.0059(8) -0.0052(8)
C16 0.0256(11) 0.0265(10) 0.0226(10) 0.0031(8) -0.0054(8) -0.0056(8)
C17 0.0324(12) 0.0334(12) 0.0232(11) 0.0042(9) -0.0088(9) -0.0066(9)
C18 0.0368(12) 0.0430(13) 0.0195(10) 0.0047(9) -0.0097(9) -0.0075(10)
C19 0.0313(12) 0.0384(12) 0.0204(10) -0.0017(9) -0.0096(9) -0.0055(9)
C20 0.0262(11) 0.0280(11) 0.0248(10) -0.0088(8) -0.0072(9) -0.0014(8)
C21 0.0268(11) 0.0326(11) 0.0221(10) -0.0079(9) -0.0061(9) -0.0037(9)

loop_
_atom_type_symbol
_atom_type_description
_atom_type_scat_dispersion_real
_atom_type_scat_dispersion_imag
_atom_type_scat_source
C C 0.0033 0.0016 'International Tables Vol C Tables 4.2.6.8 and 6.1.1.4'
H H 0.0000 0.0000 'International Tables Vol C Tables 4.2.6.8 and 6.1.1.4'
F F 0.0171 0.0103 'International Tables Vol C Tables 4.2.6.8 and 6.1.1.4'
N N 0.0061 0.0033 'International Tables Vol C Tables 4.2.6.8 and 6.1.1.4'
P P 0.1023 0.0942 'International Tables Vol C Tables 4.2.6.8 and 6.1.1.4'

loop_
_geom_angle_atom_site_label_1
_geom_angle_atom_site_label_2
_geom_angle_atom_site_label_3
_geom_angle
_geom_angle_site_symmetry_1
_geom_angle_site_symmetry_3
_geom_angle_publ_flag
F2 P1 F3 90.44(8) . . ?
F2 P1 F5 92.28(10) . . ?
F3 P1 F5 91.18(8) . . ?
F2 P1 F1 178.49(9) . . ?
F3 P1 F1 90.72(8) . . ?
F5 P1 F1 88.67(8) . . ?
F2 P1 F6 89.87(11) . . ?
F3 P1 F6 89.79(9) . . ?
F5 P1 F6 177.63(9) . . ?
F1 P1 F6 89.16(9) . . ?
F2 P1 F4 90.00(8) . . ?
F3 P1 F4 179.21(9) . . ?
F5 P1 F4 89.47(8) . . ?
F1 P1 F4 88.84(8) . . ?
F6 P1 F4 89.54(8) . . ?
F9 P2 F11 179.10(8) . . ?
F9 P2 F10 90.65(8) . . ?
F11 P2 F10 89.75(8) . . ?
F9 P2 F12 90.69(7) . . ?
F11 P2 F12 90.12(8) . . ?
F10 P2 F12 89.78(8) . . ?
F9 P2 F7 88.98(7) . . ?
F11 P2 F7 90.21(8) . . ?
F10 P2 F7 90.52(7) . . ?
F12 P2 F7 179.55(8) . . ?
F9 P2 F8 89.98(8) . . ?
F11 P2 F8 89.62(8) . . ?
F10 P2 F8 179.33(8) . . ?
F12 P2 F8 90.00(8) . . ?
F7 P2 F8 89.70(8) . . ?
C6 N1 C15 108.90(16) . . ?
C6 N1 C5 124.71(17) . . ?
C15 N1 C5 126.34(16) . . ?
C6 N2 C16 108.40(16) 2_656 . ?
C6 N2 C7 122.95(17) 2_656 . ?
C16 N2 C7 128.60(17) . . ?
C7 N3 C8 116.78(17) . . ?
C9 N4 C21 108.53(17) . . ?
C9 N4 C8 122.72(16) . . ?
C21 N4 C8 128.05(17) . . ?
C9 N5 C20 108.96(17) . . ?
C9 N5 C10 125.75(16) . . ?
C20 N5 C10 124.91(17) . . ?
C3 C2 C11 117.34(18) . . ?
C3 C2 C1 120.17(18) . . ?
C11 C2 C1 122.45(18) . . ?
C4 C3 C2 122.32(18) . . ?
C3 C4 C13 120.08(18) . . ?
C3 C4 C5 118.96(17) . . ?
C13 C4 C5 120.71(18) . . ?
N1 C5 C4 113.08(16) . . ?
N1 C6 N2 108.63(17) . 2_656 ?
N3 C7 C17 124.84(19) . . ?
N3 C7 N2 113.45(17) . . ?
C17 C7 N2 121.70(18) . . ?
N3 C8 C19 124.91(19) . . ?
N3 C8 N4 112.76(17) . . ?
C19 C8 N4 122.33(18) . . ?
N5 C9 N4 108.57(17) . . ?
N5 C10 C11 111.55(16) . . ?
C14 C11 C2 120.09(18) . . ?
C14 C11 C10 117.42(18) . . ?
C2 C11 C10 122.49(18) . . ?
C14 C13 C4 117.63(18) . . ?
C14 C13 C12 119.25(18) . . ?
C4 C13 C12 123.11(18) . . ?
C13 C14 C11 122.50(18) . . ?
C16 C15 N1 107.32(18) 2_656 . ?
C15 C16 N2 106.76(18) 2_656 . ?
C7 C17 C18 116.7(2) . . ?
C19 C18 C17 120.3(2) . . ?
C8 C19 C18 116.46(19) . . ?
C21 C20 N5 107.40(18) . . ?
C20 C21 N4 106.54(18) . . ?

loop_
_geom_bond_atom_site_label_1
_geom_bond_atom_site_label_2
_geom_bond_distance
_geom_bond_site_symmetry_2
_geom_bond_publ_flag
P1 F2 1.5833(15) . ?
P1 F3 1.5884(14) . ?
P1 F5 1.5903(15) . ?
P1 F1 1.5984(14) . ?
P1 F6 1.5999(15) . ?
P1 F4 1.6052(14) . ?
P2 F9 1.5908(13) . ?
P2 F11 1.5919(13) . ?
P2 F10 1.5929(14) . ?
P2 F12 1.5990(13) . ?
P2 F7 1.6049(13) . ?
P2 F8 1.6051(14) . ?
N1 C6 1.324(3) . ?
N1 C15 1.381(3) . ?
N1 C5 1.477(2) . ?
N2 C6 1.338(3) 2_656 ?
N2 C16 1.389(3) . ?
N2 C7 1.434(3) . ?
N3 C7 1.316(3) . ?
N3 C8 1.325(3) . ?
N4 C9 1.339(3) . ?
N4 C21 1.389(3) . ?
N4 C8 1.432(3) . ?
N5 C9 1.314(3) . ?
N5 C20 1.385(3) . ?
N5 C10 1.482(3) . ?
C1 C2 1.511(3) . ?
C2 C3 1.392(3) . ?
C2 C11 1.401(3) . ?
C3 C4 1.393(3) . ?
C4 C13 1.394(3) . ?
C4 C5 1.512(3) . ?
C6 N2 1.338(3) 2_656 ?
C7 C17 1.381(3) . ?
C8 C19 1.379(3) . ?
C10 C11 1.508(3) . ?
C11 C14 1.387(3) . ?
C12 C13 1.507(3) . ?
C13 C14 1.388(3) . ?
C15 C16 1.350(3) 2_656 ?
C16 C15 1.350(3) 2_656 ?
C17 C18 1.386(3) . ?
C18 C19 1.388(3) . ?
C20 C21 1.344(3) . ?
